data_4515191
loop_
_publ_author_name
'Shi, Bingbing'
'Shangguan, Liqing'
'Wang, Huanhuan'
'Zhu, Huangtianzhi'
'Xing, Hao'
'Liu, Peiren'
'Liu, Yuezhou'
'Liu, Jiyong'
'Huang, Feihe'

_publ_section_title
;
 Pillar[5]arene-Based Molecular Recognition Induced Crystal-to-Crystal
 Transformation and Its Application in Adsorption of Adiponitrile in Water
;
_journal_issue 1
_journal_name_full 'ACS Materials Letters'
_journal_page_first 111
_journal_paper_doi 10.1021/acsmaterialslett.9b00163
_journal_volume 1
_journal_year 2019
_chemical_formula_moiety '2(C75 H82 O14), 2(C6 H8 N2), 0.5(C4 N2)'
_chemical_formula_sum 'C164 H180 N5 O28'
_chemical_formula_weight 2669.12
_space_group_crystal_system triclinic
_space_group_IT_number 2
_space_group_name_Hall '-P 1'
_space_group_name_H-M_alt 'P -1'
_symmetry_space_group_name_Hall '-P 1'
_symmetry_space_group_name_H-M 'P -1'
_atom_sites_solution_hydrogens geom
_atom_sites_solution_primary direct
_audit_creation_date 2018-05-22
_audit_creation_method
;
Olex2 1.2
(compiled 2018.05.18 svn.r3508 for OlexSys, GUI svn.r5497)
;
_cell_angle_alpha 84.105(4)
_cell_angle_beta 74.395(4)
_cell_angle_gamma 88.433(4)
_cell_formula_units_Z 1
_cell_length_a 11.8512(5)
_cell_length_b 16.3125(8)
_cell_length_c 19.6256(10)
_cell_measurement_reflns_used 4707
_cell_measurement_temperature 293(2)
_cell_measurement_theta_max 29.3220
_cell_measurement_theta_min 3.1475
_cell_volume 3634.9(3)
_computing_cell_refinement
;
CrysAlisPro, Agilent Technologies,
Version 1.171.35.11 (release 16-05-2011 CrysAlis171 .NET)
(compiled May 16 2011,17:55:39)
;
_computing_data_collection
;
CrysAlisPro, Agilent Technologies,
Version 1.171.35.11 (release 16-05-2011 CrysAlis171 .NET)
(compiled May 16 2011,17:55:39)
;
_computing_data_reduction
;
CrysAlisPro, Agilent Technologies,
Version 1.171.35.11 (release 16-05-2011 CrysAlis171 .NET)
(compiled May 16 2011,17:55:39)
;
_computing_molecular_graphics 'Olex2 (Dolomanov et al., 2009)'
_computing_publication_material 'Olex2 (Dolomanov et al., 2009)'
_computing_structure_refinement 'ShelXL (Sheldrick, 2015)'
_computing_structure_solution 'ShelXS (Sheldrick, 2008)'
_diffrn_ambient_temperature 293.15
_diffrn_detector_area_resol_mean 10.3592
_diffrn_measured_fraction_theta_full 0.996
_diffrn_measured_fraction_theta_max 0.996
_diffrn_measurement_details
;
#__ type_ start__ end____ width___ exp.time_
  1 omega  -10.00   85.00   1.0000   30.0000
omega____ theta____ kappa____ phi______ frames
    -       11.7808   38.0000  120.0000 95

#__ type_ start__ end____ width___ exp.time_
  2 omega  -17.00   84.00   1.0000   30.0000
omega____ theta____ kappa____ phi______ frames
    -       11.7808   77.0000 -150.0000 101

#__ type_ start__ end____ width___ exp.time_
  3 omega  -55.00   44.00   1.0000   30.0000
omega____ theta____ kappa____ phi______ frames
    -       11.7808  -77.0000  -30.0000 99
;
_diffrn_measurement_device_type 'Xcalibur, Atlas, Gemini ultra'
_diffrn_measurement_method '\w scans'
_diffrn_orient_matrix_UB_11 -0.0613932000
_diffrn_orient_matrix_UB_12 0.0016248000
_diffrn_orient_matrix_UB_13 0.0152592000
_diffrn_orient_matrix_UB_21 0.0096043000
_diffrn_orient_matrix_UB_22 0.0085990000
_diffrn_orient_matrix_UB_23 0.0326984000
_diffrn_orient_matrix_UB_31 0.0004197000
_diffrn_orient_matrix_UB_32 0.0428284000
_diffrn_orient_matrix_UB_33 -0.0109561000
_diffrn_radiation_monochromator graphite
_diffrn_radiation_type MoK\a
_diffrn_radiation_wavelength 0.71073
_diffrn_reflns_av_R_equivalents 0.0331
_diffrn_reflns_av_unetI/netI 0.0527
_diffrn_reflns_Laue_measured_fraction_full 0.996
_diffrn_reflns_Laue_measured_fraction_max 0.996
_diffrn_reflns_limit_h_max 11
_diffrn_reflns_limit_h_min -14
_diffrn_reflns_limit_k_max 18
_diffrn_reflns_limit_k_min -19
_diffrn_reflns_limit_l_max 23
_diffrn_reflns_limit_l_min -23
_diffrn_reflns_number 24333
_diffrn_reflns_point_group_measured_fraction_full 0.996
_diffrn_reflns_point_group_measured_fraction_max 0.996
_diffrn_reflns_theta_full 25.242
_diffrn_reflns_theta_max 25.347
_diffrn_reflns_theta_min 3.154
_diffrn_source 'Enhance (Mo) X-ray Source'
_exptl_absorpt_coefficient_mu 0.083
_exptl_absorpt_correction_T_max 1.00000
_exptl_absorpt_correction_T_min 0.96366
_exptl_absorpt_correction_type multi-scan
_exptl_absorpt_process_details
;
CrysAlisPro, Agilent Technologies,
Version 1.171.35.11 (release 16-05-2011 CrysAlis171 .NET)
(compiled May 16 2011,17:55:39)
Empirical absorption correction using spherical harmonics,
 implemented in SCALE3 ABSPACK scaling algorithm.
;
_exptl_crystal_colour colourless
_exptl_crystal_colour_primary colourless
_exptl_crystal_density_diffrn 1.219
_exptl_crystal_description block
_exptl_crystal_F_000 1423
_exptl_crystal_size_max 0.46
_exptl_crystal_size_mid 0.39
_exptl_crystal_size_min 0.26
_refine_diff_density_max 0.241
_refine_diff_density_min -0.324
_refine_diff_density_rms 0.043
_refine_ls_extinction_method none
_refine_ls_goodness_of_fit_ref 1.023
_refine_ls_hydrogen_treatment constr
_refine_ls_matrix_type full
_refine_ls_number_parameters 908
_refine_ls_number_reflns 13264
_refine_ls_number_restraints 41
_refine_ls_restrained_S_all 1.025
_refine_ls_R_factor_all 0.1169
_refine_ls_R_factor_gt 0.0630
_refine_ls_shift/su_max 0.001
_refine_ls_shift/su_mean 0.000
_refine_ls_structure_factor_coef Fsqd
_refine_ls_weighting_details 'w=1/[\s^2^(Fo^2^)+(0.0797P)^2^+0.5998P] where P=(Fo^2^+2Fc^2^)/3'
_refine_ls_weighting_scheme calc
_refine_ls_wR_factor_gt 0.1505
_refine_ls_wR_factor_ref 0.1865
_reflns_Friedel_coverage 0.000
_reflns_number_gt 7498
_reflns_number_total 13264
_reflns_threshold_expression 'I > 2\s(I)'
_cod_data_source_file tz9b00163_si_003.cif
_cod_data_source_block 180521_sbb_180521
_cod_database_code 4515191
_shelx_shelxl_version_number 2016/6
_chemical_oxdiff_formula 'c h n o'
_shelx_space_group_comment
;
The symmetry employed for this shelxl refinement is uniquely defined
by the following loop, which should always be used as a source of
symmetry information in preference to the above space-group names.
They are only intended as comments.
;
_shelx_estimated_absorpt_t_max 0.979
_shelx_estimated_absorpt_t_min 0.963
_reflns_odcompleteness_completeness 99.56
_reflns_odcompleteness_iscentric 1
_reflns_odcompleteness_theta 26.32
_olex2_refinement_description
;
1. Fixed Uiso
 At 1.2 times of:
  All C(H) groups, All C(H,H) groups
 At 1.5 times of:
  All C(H,H,H) groups
2. Restrained distances
 C80-C79 = C81-C80
 1.53 with sigma of 0.02
 C77-C79
 2.53 with sigma of 0.04
 C78-C80
 2.53 with sigma of 0.04
 C79-C81
 2.53 with sigma of 0.04
3. Uiso/Uaniso restraints and constraints
C76 \\sim C77 \\sim C78 \\sim C79 \\sim C80 \\sim C81 \\sim N2: within 1.7A
with sigma of 0.02 and sigma for terminal atoms of 0.04
4. Others
 Fixed Sof: C82(0.5) N3(0.5)
5.a Secondary CH2 refined with riding coordinates:
 C40(H40A,H40B), C1(H1A,H1B), C49(H49A,H49B), C58(H58A,H58B), C8(H8A,H8B),
 C9(H9A,H9B), C67(H67A,H67B), C24(H24A,H24B), C11(H11A,H11B), C25(H25A,H25B),
 C10(H10A,H10B), C26(H26A,H26B), C27(H27A,H27B), C38(H38A,H38B), C80(H80A,H80B),
  C78(H78A,H78B), C77(H77A,H77B), C22(H22A,H22B), C79(H79A,H79B)
5.b Aromatic/amide H refined with riding coordinates:
 C3(H3), C45(H45), C42(H42), C72(H72), C69(H69), C6(H6), C63(H63), C51(H51),
 C54(H54), C60(H60), C13(H13), C29(H29), C31(H31), C30(H30), C35(H35), C14(H14),
  C34(H34), C15(H15), C36(H36), C18(H18), C19(H19), C20(H20)
5.c Idealised Me refined as rotating group:
 C47(H47A,H47B,H47C), C74(H74A,H74B,H74C), C75(H75A,H75B,H75C), C57(H57A,H57B,
 H57C), C48(H48A,H48B,H48C), C56(H56A,H56B,H56C), C65(H65A,H65B,H65C), C39(H39A,
 H39B,H39C), C66(H66A,H66B,H66C), C23(H23A,H23B,H23C)
;
_olex2_submission_special_instructions 'No special instructions were received'

loop_
_space_group_symop_operation_xyz
'x, y, z'
'-x, -y, -z'

loop_
_atom_site_label
_atom_site_type_symbol
_atom_site_fract_x
_atom_site_fract_y
_atom_site_fract_z
_atom_site_U_iso_or_equiv
_atom_site_adp_type
_atom_site_occupancy
_atom_site_site_symmetry_order
_atom_site_calc_flag
_atom_site_refinement_flags_posn
_atom_site_refinement_flags_adp
_atom_site_refinement_flags_occupancy
O1 O 0.28379(15) 0.85012(11) 0.11990(8) 0.0601(5) Uani 1 1 d . . .
O2 O 0.07500(17) 0.81957(11) 0.40951(9) 0.0652(5) Uani 1 1 d . . .
C5 C 0.16444(19) 0.90614(14) 0.22084(12) 0.0431(6) Uani 1 1 d . . .
O7 O -0.04802(15) 0.86650(12) 0.00492(9) 0.0638(5) Uani 1 1 d . . .
O13 O 0.24879(15) 0.57374(12) 0.25758(10) 0.0663(5) Uani 1 1 d . . .
C43 C -0.0539(2) 0.90647(15) 0.06403(13) 0.0478(6) Uani 1 1 d . . .
C2 C 0.2000(2) 0.76600(15) 0.30933(12) 0.0460(6) Uani 1 1 d . . .
C4 C 0.23604(19) 0.84183(15) 0.19238(12) 0.0450(6) Uani 1 1 d . . .
O8 O -0.08723(15) 1.01854(12) 0.24940(10) 0.0685(5) Uani 1 1 d . . .
C7 C 0.1285(2) 0.83015(15) 0.33756(12) 0.0499(6) Uani 1 1 d . . .
O12 O -0.49022(16) 0.57885(12) 0.36234(10) 0.0725(6) Uani 1 1 d . . .
O14 O -0.15728(16) 0.54858(13) 0.47654(10) 0.0712(6) Uani 1 1 d . . .
O10 O -0.42380(16) 0.87577(11) 0.21869(10) 0.0703(5) Uani 1 1 d . . .
C44 C -0.1663(2) 0.92496(15) 0.10468(13) 0.0486(6) Uani 1 1 d . . .
C71 C 0.1309(2) 0.62197(15) 0.36243(12) 0.0466(6) Uani 1 1 d . . .
C41 C 0.0322(2) 0.96406(14) 0.14783(13) 0.0470(6) Uani 1 1 d . . .
O11 O -0.08656(16) 0.41521(12) 0.23330(10) 0.0721(6) Uani 1 1 d . . .
O3 O 0.44958(16) 0.89728(13) -0.12954(9) 0.0706(5) Uani 1 1 d . . .
C68 C -0.0356(2) 0.49784(15) 0.37422(13) 0.0512(6) Uani 1 1 d . . .
O5 O -0.08575(18) 0.77162(13) 0.66103(9) 0.0757(6) Uani 1 1 d . . .
C50 C -0.3188(2) 0.81633(16) 0.11645(13) 0.0492(6) Uani 1 1 d . . .
C3 C 0.2532(2) 0.77341(15) 0.23686(12) 0.0487(6) Uani 1 1 d . . .
H3 H 0.301803 0.731262 0.217380 0.058 Uiso 1 1 calc R . .
C45 C -0.1766(2) 0.96330(15) 0.16565(14) 0.0527(7) Uani 1 1 d . . .
H45 H -0.250800 0.977048 0.192456 0.063 Uiso 1 1 calc R . .
C42 C 0.0431(2) 0.92738(15) 0.08553(13) 0.0498(6) Uani 1 1 d . . .
H42 H 0.117564 0.916519 0.057398 0.060 Uiso 1 1 calc R . .
C62 C -0.2122(2) 0.46329(14) 0.33607(13) 0.0507(6) Uani 1 1 d . . .
C53 C -0.3992(2) 0.65832(16) 0.17882(13) 0.0483(6) Uani 1 1 d . . .
C59 C -0.3641(2) 0.53337(15) 0.25673(13) 0.0500(6) Uani 1 1 d . . .
C73 C -0.0542(2) 0.55518(16) 0.42401(13) 0.0524(7) Uani 1 1 d . . .
C46 C -0.0799(2) 0.98190(15) 0.18809(13) 0.0495(6) Uani 1 1 d . . .
C70 C 0.1479(2) 0.56487(16) 0.31243(13) 0.0496(6) Uani 1 1 d . . .
C40 C 0.1395(2) 0.97958(15) 0.17284(13) 0.0502(6) Uani 1 1 d . . .
H40A H 0.126831 1.028207 0.198532 0.060 Uiso 1 1 calc R . .
H40B H 0.206630 0.989778 0.131970 0.060 Uiso 1 1 calc R . .
C55 C -0.3925(2) 0.80562(16) 0.18524(13) 0.0501(6) Uani 1 1 d . . .
C72 C 0.0300(2) 0.61555(16) 0.41807(13) 0.0526(6) Uani 1 1 d . . .
H72 H 0.017913 0.652474 0.452433 0.063 Uiso 1 1 calc R . .
C69 C 0.0663(2) 0.50321(16) 0.31901(13) 0.0535(6) Uani 1 1 d . . .
H69 H 0.080244 0.464767 0.285832 0.064 Uiso 1 1 calc R . .
C52 C -0.3243(2) 0.66912(17) 0.11062(13) 0.0556(7) Uani 1 1 d . . .
C61 C -0.1877(2) 0.45749(15) 0.26282(14) 0.0543(7) Uani 1 1 d . . .
C6 C 0.1131(2) 0.89941(15) 0.29341(13) 0.0496(6) Uani 1 1 d . . .
H6 H 0.066832 0.942460 0.313221 0.060 Uiso 1 1 calc R . .
O9 O -0.2927(2) 0.59813(13) 0.07738(11) 0.0868(7) Uani 1 1 d . . .
C63 C -0.3142(2) 0.50254(15) 0.36827(13) 0.0535(7) Uani 1 1 d . . .
H63 H -0.333126 0.506118 0.417039 0.064 Uiso 1 1 calc R . .
C64 C -0.3897(2) 0.53693(15) 0.32971(14) 0.0537(7) Uani 1 1 d . . .
C51 C -0.2859(2) 0.74790(17) 0.07995(13) 0.0560(7) Uani 1 1 d . . .
H51 H -0.237131 0.754392 0.033894 0.067 Uiso 1 1 calc R . .
C54 C -0.4323(2) 0.72705(16) 0.21532(13) 0.0506(6) Uani 1 1 d . . .
H54 H -0.482240 0.720660 0.261028 0.061 Uiso 1 1 calc R . .
C1 C 0.2192(2) 0.69004(15) 0.35622(13) 0.0518(6) Uani 1 1 d . . .
H1A H 0.214457 0.705529 0.403323 0.062 Uiso 1 1 calc R . .
H1B H 0.297451 0.669011 0.336984 0.062 Uiso 1 1 calc R . .
C12 C 0.4972(2) 0.89384(16) -0.20086(14) 0.0570(7) Uani 1 1 d . . .
C28 C -0.1431(2) 0.76324(17) 0.73168(13) 0.0591(7) Uani 1 1 d . . .
C33 C -0.2517(2) 0.72012(15) 0.74851(14) 0.0561(7) Uani 1 1 d . . .
C60 C -0.2619(2) 0.49222(16) 0.22432(14) 0.0552(7) Uani 1 1 d . . .
H60 H -0.243417 0.488105 0.175638 0.066 Uiso 1 1 calc R . .
C49 C -0.2739(2) 0.90176(16) 0.08353(14) 0.0571(7) Uani 1 1 d . . .
H49A H -0.255168 0.903334 0.032159 0.069 Uiso 1 1 calc R . .
H49B H -0.335148 0.941896 0.098481 0.069 Uiso 1 1 calc R . .
C47 C 0.0640(3) 0.8511(2) -0.04040(15) 0.0742(8) Uani 1 1 d . . .
H47A H 0.055131 0.828161 -0.081781 0.111 Uiso 1 1 calc GR . .
H47B H 0.105763 0.812908 -0.015531 0.111 Uiso 1 1 calc GR . .
H47C H 0.107071 0.901829 -0.054561 0.111 Uiso 1 1 calc GR . .
C58 C -0.4417(2) 0.57335(16) 0.21321(13) 0.0552(7) Uani 1 1 d . . .
H58A H -0.520642 0.577664 0.243628 0.066 Uiso 1 1 calc R . .
H58B H -0.444584 0.538588 0.176464 0.066 Uiso 1 1 calc R . .
C32 C -0.3164(2) 0.70745(16) 0.82042(14) 0.0566(7) Uani 1 1 d . . .
O6 O -0.4792(2) 0.65329(14) 0.90825(11) 0.0910(7) Uani 1 1 d . . .
C8 C 0.3718(3) 0.79473(19) 0.09038(14) 0.0683(8) Uani 1 1 d . . .
H8A H 0.341657 0.738840 0.100862 0.082 Uiso 1 1 calc R . .
H8B H 0.437354 0.797998 0.110787 0.082 Uiso 1 1 calc R . .
C9 C 0.4119(3) 0.81649(19) 0.01067(14) 0.0739(9) Uani 1 1 d . . .
H9A H 0.473362 0.778562 -0.009527 0.089 Uiso 1 1 calc R . .
H9B H 0.346786 0.809044 -0.009276 0.089 Uiso 1 1 calc R . .
C17 C 0.4296(2) 0.84902(16) -0.23407(14) 0.0578(7) Uani 1 1 d . . .
C67 C -0.1265(2) 0.43219(16) 0.37796(14) 0.0602(7) Uani 1 1 d . . .
H67A H -0.087475 0.383191 0.358891 0.072 Uiso 1 1 calc R . .
H67B H -0.168775 0.417387 0.427189 0.072 Uiso 1 1 calc R . .
C13 C 0.6014(2) 0.92879(18) -0.23911(14) 0.0646(7) Uani 1 1 d . . .
H13 H 0.645075 0.957802 -0.216674 0.078 Uiso 1 1 calc R . .
C29 C -0.1036(3) 0.79338(18) 0.78359(14) 0.0656(8) Uani 1 1 d . . .
H29 H -0.033083 0.821943 0.771932 0.079 Uiso 1 1 calc R . .
C24 C 0.0138(3) 0.88774(19) 0.44207(15) 0.0791(9) Uani 1 1 d . . .
H24A H -0.048732 0.904821 0.420463 0.095 Uiso 1 1 calc R . .
H24B H 0.066852 0.933861 0.435735 0.095 Uiso 1 1 calc R . .
C11 C 0.5234(3) 0.91910(19) -0.08845(14) 0.0674(8) Uani 1 1 d . . .
H11A H 0.544534 0.976904 -0.099717 0.081 Uiso 1 1 calc R . .
H11B H 0.594683 0.886555 -0.098440 0.081 Uiso 1 1 calc R . .
C25 C -0.0367(3) 0.8611(2) 0.52110(15) 0.0799(9) Uani 1 1 d . . .
H25A H -0.077592 0.907434 0.544036 0.096 Uiso 1 1 calc R . .
H25B H -0.093573 0.817631 0.526479 0.096 Uiso 1 1 calc R . .
C31 C -0.2733(3) 0.73872(18) 0.87287(15) 0.0675(8) Uani 1 1 d . . .
H31 H -0.315500 0.730502 0.920391 0.081 Uiso 1 1 calc R . .
C74 C 0.2606(3) 0.5262(2) 0.20044(15) 0.0760(9) Uani 1 1 d . . .
H74A H 0.329845 0.542857 0.163678 0.114 Uiso 1 1 calc GR . .
H74B H 0.193258 0.534275 0.182117 0.114 Uiso 1 1 calc GR . .
H74C H 0.266621 0.469068 0.216413 0.114 Uiso 1 1 calc GR . .
C37 C -0.4253(3) 0.66503(17) 0.83702(16) 0.0666(8) Uani 1 1 d . . .
C30 C -0.1703(3) 0.78086(19) 0.85434(15) 0.0708(8) Uani 1 1 d . . .
H30 H -0.143622 0.801800 0.889524 0.085 Uiso 1 1 calc R . .
C75 C -0.1764(3) 0.6033(2) 0.53003(16) 0.0830(10) Uani 1 1 d . . .
H75A H -0.181436 0.658730 0.509230 0.124 Uiso 1 1 calc GR . .
H75B H -0.112478 0.599268 0.551623 0.124 Uiso 1 1 calc GR . .
H75C H -0.248176 0.589087 0.565512 0.124 Uiso 1 1 calc GR . .
C57 C -0.4924(3) 0.8685(2) 0.28989(16) 0.0805(9) Uani 1 1 d . . .
H57A H -0.567982 0.846675 0.292419 0.121 Uiso 1 1 calc GR . .
H57B H -0.501617 0.921797 0.307392 0.121 Uiso 1 1 calc GR . .
H57C H -0.454293 0.832089 0.318354 0.121 Uiso 1 1 calc GR . .
C35 C -0.4022(3) 0.65355(19) 0.71384(17) 0.0772(9) Uani 1 1 d . . .
H35 H -0.431818 0.635982 0.678454 0.093 Uiso 1 1 calc R . .
C16 C 0.4724(3) 0.84204(17) -0.30756(15) 0.0647(8) Uani 1 1 d . . .
C14 C 0.6425(3) 0.92108(19) -0.31199(16) 0.0728(8) Uani 1 1 d . . .
H14 H 0.713612 0.945013 -0.337640 0.087 Uiso 1 1 calc R . .
C48 C -0.1966(3) 1.0191(2) 0.30039(16) 0.0785(9) Uani 1 1 d . . .
H48A H -0.249815 1.054190 0.281663 0.118 Uiso 1 1 calc GR . .
H48B H -0.187067 1.039357 0.342723 0.118 Uiso 1 1 calc GR . .
H48C H -0.227596 0.964097 0.311527 0.118 Uiso 1 1 calc GR . .
C10 C 0.4566(3) 0.90254(19) -0.01067(14) 0.0711(8) Uani 1 1 d . . .
H10A H 0.507589 0.914291 0.018369 0.085 Uiso 1 1 calc R . .
H10B H 0.390742 0.940195 -0.000716 0.085 Uiso 1 1 calc R . .
C34 C -0.2970(3) 0.69148(18) 0.69539(15) 0.0695(8) Uani 1 1 d . . .
H34 H -0.254391 0.698809 0.647911 0.083 Uiso 1 1 calc R . .
C15 C 0.5792(3) 0.87855(19) -0.34610(16) 0.0752(9) Uani 1 1 d . . .
H15 H 0.607072 0.874031 -0.394606 0.090 Uiso 1 1 calc R . .
C36 C -0.4678(3) 0.63996(18) 0.78470(18) 0.0743(8) Uani 1 1 d . . .
H36 H -0.540270 0.613899 0.796063 0.089 Uiso 1 1 calc R . .
C18 C 0.3230(3) 0.8107(2) -0.19527(18) 0.0790(9) Uani 1 1 d . . .
H18 H 0.294078 0.816346 -0.146992 0.095 Uiso 1 1 calc R . .
C56 C -0.1991(3) 0.5993(2) 0.01648(17) 0.0957(11) Uani 1 1 d . . .
H56A H -0.221892 0.627942 -0.022967 0.143 Uiso 1 1 calc GR . .
H56B H -0.177361 0.543794 0.006453 0.143 Uiso 1 1 calc GR . .
H56C H -0.133683 0.626962 0.024008 0.143 Uiso 1 1 calc GR . .
C65 C -0.0471(3) 0.4171(2) 0.15813(17) 0.0939(11) Uani 1 1 d . . .
H65A H -0.035175 0.473271 0.137600 0.141 Uiso 1 1 calc GR . .
H65B H -0.104775 0.391993 0.140745 0.141 Uiso 1 1 calc GR . .
H65C H 0.025367 0.387435 0.145235 0.141 Uiso 1 1 calc GR . .
O4 O 0.4502(3) 0.79003(17) -0.41007(14) 0.1182(9) Uani 1 1 d . . .
C21 C 0.4036(3) 0.7942(2) -0.33951(18) 0.0837(9) Uani 1 1 d . . .
C26 C 0.0537(3) 0.8310(3) 0.55784(16) 0.0913(11) Uani 1 1 d . . .
H26A H 0.121146 0.867327 0.541665 0.110 Uiso 1 1 calc R . .
H26B H 0.079090 0.776558 0.544345 0.110 Uiso 1 1 calc R . .
C19 C 0.2627(3) 0.7660(2) -0.2280(2) 0.0939(11) Uani 1 1 d . . .
H19 H 0.192878 0.740808 -0.201611 0.113 Uiso 1 1 calc R . .
C27 C 0.0110(3) 0.8268(2) 0.63823(15) 0.0860(10) Uani 1 1 d . . .
H27A H 0.073315 0.807217 0.659265 0.103 Uiso 1 1 calc R . .
H27B H -0.012724 0.881054 0.652878 0.103 Uiso 1 1 calc R . .
C20 C 0.3024(3) 0.7568(2) -0.2997(2) 0.0928(11) Uani 1 1 d . . .
H20 H 0.260092 0.724923 -0.320906 0.111 Uiso 1 1 calc R . .
C38 C -0.5828(4) 0.6043(3) 0.9315(2) 0.1200(15) Uani 1 1 d . . .
H38A H -0.571107 0.553145 0.909349 0.144 Uiso 1 1 calc R . .
H38B H -0.647768 0.633697 0.918877 0.144 Uiso 1 1 calc R . .
C80 C -0.1947(10) 0.7143(6) 0.3206(7) 0.289(6) Uani 1 1 d D U .
H80A H -0.167626 0.663298 0.340872 0.347 Uiso 1 1 calc R . .
H80B H -0.263857 0.701721 0.306089 0.347 Uiso 1 1 calc R . .
N1 N 0.0874(13) 0.6184(7) 0.0446(8) 0.301(8) Uani 1 1 d . . .
N2 N -0.2495(13) 0.8174(8) 0.4147(8) 0.284(6) Uani 1 1 d . U .
C81 C -0.2286(17) 0.7728(10) 0.3770(10) 0.298(9) Uani 1 1 d D U .
C78 C -0.0706(9) 0.6819(5) 0.2072(7) 0.270(5) Uani 1 1 d D U .
H78A H -0.046156 0.632683 0.231588 0.324 Uiso 1 1 calc R . .
H78B H -0.139227 0.667839 0.192785 0.324 Uiso 1 1 calc R . .
C77 C 0.0236(10) 0.7072(5) 0.1434(7) 0.251(5) Uani 1 1 d D U .
H77A H -0.000762 0.758552 0.122032 0.301 Uiso 1 1 calc R . .
H77B H 0.091365 0.719759 0.159293 0.301 Uiso 1 1 calc R . .
C39 C -0.6082(5) 0.5871(3) 1.0109(2) 0.161(2) Uani 1 1 d . . .
H39A H -0.538200 0.567927 1.023156 0.241 Uiso 1 1 calc GR . .
H39B H -0.667948 0.545629 1.027504 0.241 Uiso 1 1 calc GR . .
H39C H -0.634652 0.636687 1.032724 0.241 Uiso 1 1 calc GR . .
C22 C 0.3891(6) 0.7408(4) -0.4467(3) 0.168(2) Uani 1 1 d . . .
H22A H 0.392259 0.683048 -0.429747 0.202 Uiso 1 1 calc R . .
H22B H 0.307434 0.757258 -0.436935 0.202 Uiso 1 1 calc R . .
C66 C -0.5687(4) 0.5379(3) 0.4144(3) 0.179(3) Uani 1 1 d . . .
H66A H -0.636153 0.527125 0.398505 0.269 Uiso 1 1 calc GR . .
H66B H -0.591473 0.570172 0.454199 0.269 Uiso 1 1 calc GR . .
H66C H -0.535590 0.486715 0.428542 0.269 Uiso 1 1 calc GR . .
C23 C 0.4411(7) 0.7521(6) -0.5192(3) 0.281(5) Uani 1 1 d . . .
H23A H 0.397270 0.722951 -0.543654 0.422 Uiso 1 1 calc GR . .
H23B H 0.519897 0.731400 -0.529003 0.422 Uiso 1 1 calc GR . .
H23C H 0.442379 0.809788 -0.535183 0.422 Uiso 1 1 calc GR . .
C79 C -0.1034(9) 0.7457(5) 0.2574(6) 0.278(5) Uani 1 1 d D U .
H79A H -0.035009 0.761229 0.271422 0.334 Uiso 1 1 calc R . .
H79B H -0.131700 0.794336 0.234360 0.334 Uiso 1 1 calc R . .
C76 C 0.0624(12) 0.6552(7) 0.0886(9) 0.227(6) Uani 1 1 d . U .
C83 C -0.500000 1.000000 0.500000 0.272(9) Uani 1 2 d S T P
C82 C -0.381(2) 1.0136(10) 0.4966(9) 0.205(8) Uani 0.5 1 d . . .
N3 N -0.2861(16) 1.0277(11) 0.5034(9) 0.237(8) Uani 0.5 1 d . . .

loop_
_atom_site_aniso_label
_atom_site_aniso_U_11
_atom_site_aniso_U_22
_atom_site_aniso_U_33
_atom_site_aniso_U_23
_atom_site_aniso_U_13
_atom_site_aniso_U_12
O1 0.0571(11) 0.0705(12) 0.0465(10) 0.0016(9) -0.0073(8) 0.0145(9)
O2 0.0830(13) 0.0575(11) 0.0468(10) -0.0047(9) -0.0041(9) 0.0072(10)
C5 0.0378(12) 0.0427(13) 0.0503(14) -0.0015(11) -0.0145(11) -0.0086(11)
O7 0.0545(11) 0.0779(13) 0.0607(11) -0.0095(10) -0.0167(9) -0.0069(9)
O13 0.0519(10) 0.0733(13) 0.0658(12) -0.0180(10) 0.0023(9) -0.0025(9)
C43 0.0500(14) 0.0433(14) 0.0505(14) 0.0067(12) -0.0177(12) -0.0048(11)
C2 0.0404(13) 0.0500(14) 0.0499(14) -0.0040(12) -0.0161(11) -0.0034(11)
C4 0.0367(12) 0.0535(15) 0.0452(13) 0.0004(12) -0.0134(11) -0.0029(11)
O8 0.0543(11) 0.0797(13) 0.0719(13) -0.0237(11) -0.0114(10) -0.0017(10)
C7 0.0515(14) 0.0520(15) 0.0460(14) -0.0017(12) -0.0134(12) -0.0041(12)
O12 0.0585(11) 0.0748(13) 0.0705(12) -0.0014(10) 0.0029(10) 0.0126(10)
O14 0.0616(11) 0.0859(14) 0.0555(11) -0.0093(11) 0.0043(9) -0.0107(10)
O10 0.0680(12) 0.0550(12) 0.0770(13) -0.0110(10) 0.0010(10) -0.0007(9)
C44 0.0442(14) 0.0444(14) 0.0568(15) 0.0119(12) -0.0185(12) -0.0053(11)
C71 0.0470(14) 0.0471(14) 0.0456(14) 0.0024(12) -0.0154(11) 0.0056(11)
C41 0.0472(14) 0.0373(13) 0.0551(15) 0.0064(12) -0.0150(12) -0.0047(11)
O11 0.0612(12) 0.0758(13) 0.0744(13) -0.0198(11) -0.0067(10) 0.0146(10)
O3 0.0616(11) 0.0955(15) 0.0531(11) -0.0058(10) -0.0126(9) -0.0054(11)
C68 0.0520(15) 0.0448(14) 0.0555(15) 0.0048(13) -0.0163(12) 0.0032(12)
O5 0.0903(14) 0.0820(14) 0.0494(11) -0.0112(10) -0.0060(10) -0.0157(12)
C50 0.0408(13) 0.0559(16) 0.0537(15) 0.0050(13) -0.0210(12) -0.0054(12)
C3 0.0402(13) 0.0524(15) 0.0546(15) -0.0073(12) -0.0141(11) 0.0027(11)
C45 0.0433(14) 0.0507(15) 0.0611(16) 0.0064(13) -0.0133(12) 0.0002(12)
C42 0.0425(13) 0.0468(14) 0.0553(15) 0.0093(12) -0.0099(12) -0.0023(11)
C62 0.0517(15) 0.0384(13) 0.0586(16) 0.0002(12) -0.0102(13) -0.0075(11)
C53 0.0405(13) 0.0530(15) 0.0532(15) -0.0019(13) -0.0161(12) -0.0052(11)
C59 0.0467(14) 0.0445(14) 0.0559(15) -0.0011(12) -0.0087(12) -0.0123(12)
C73 0.0486(14) 0.0575(16) 0.0467(14) 0.0051(13) -0.0091(12) 0.0022(13)
C46 0.0477(14) 0.0443(14) 0.0573(16) 0.0001(12) -0.0171(12) -0.0004(11)
C70 0.0427(13) 0.0519(15) 0.0511(14) -0.0002(13) -0.0097(12) 0.0044(12)
C40 0.0471(14) 0.0443(14) 0.0591(15) 0.0007(12) -0.0154(12) -0.0075(11)
C55 0.0403(13) 0.0525(16) 0.0584(16) -0.0025(13) -0.0158(12) -0.0022(12)
C72 0.0573(15) 0.0518(15) 0.0485(14) -0.0011(12) -0.0158(13) 0.0040(13)
C69 0.0529(15) 0.0479(15) 0.0567(15) -0.0042(12) -0.0109(13) 0.0084(12)
C52 0.0557(15) 0.0587(17) 0.0534(16) -0.0107(14) -0.0140(13) -0.0074(13)
C61 0.0477(15) 0.0470(15) 0.0633(17) -0.0089(13) -0.0051(13) -0.0037(12)
C6 0.0477(14) 0.0472(14) 0.0537(15) -0.0093(12) -0.0114(12) -0.0015(11)
O9 0.1035(16) 0.0716(14) 0.0713(13) -0.0237(11) 0.0085(12) -0.0188(12)
C63 0.0574(16) 0.0480(15) 0.0496(14) -0.0009(12) -0.0057(13) -0.0059(13)
C64 0.0497(15) 0.0457(14) 0.0578(16) -0.0013(12) -0.0019(13) -0.0042(12)
C51 0.0523(15) 0.0685(18) 0.0455(14) 0.0000(14) -0.0114(12) -0.0109(14)
C54 0.0398(13) 0.0597(17) 0.0505(14) -0.0019(13) -0.0100(11) -0.0028(12)
C1 0.0479(14) 0.0566(16) 0.0524(14) -0.0010(12) -0.0174(12) 0.0004(12)
C12 0.0605(16) 0.0561(16) 0.0528(16) -0.0022(13) -0.0138(14) 0.0025(13)
C28 0.0721(18) 0.0569(16) 0.0456(15) -0.0087(13) -0.0109(14) 0.0087(14)
C33 0.0727(18) 0.0420(14) 0.0545(16) -0.0104(12) -0.0174(14) 0.0083(13)
C60 0.0559(16) 0.0547(16) 0.0517(15) -0.0079(13) -0.0066(13) -0.0119(13)
C49 0.0506(14) 0.0612(16) 0.0614(16) 0.0103(13) -0.0238(13) -0.0045(13)
C47 0.0711(19) 0.086(2) 0.0635(18) -0.0112(16) -0.0121(15) -0.0070(17)
C58 0.0487(14) 0.0556(16) 0.0607(16) -0.0064(13) -0.0122(13) -0.0105(12)
C32 0.0676(17) 0.0480(15) 0.0532(16) -0.0120(13) -0.0132(14) 0.0123(13)
O6 0.0953(16) 0.0904(16) 0.0728(14) -0.0220(12) 0.0094(12) -0.0180(13)
C8 0.0703(18) 0.0737(19) 0.0552(16) -0.0050(15) -0.0093(14) 0.0166(16)
C9 0.081(2) 0.075(2) 0.0567(17) -0.0066(15) -0.0044(15) 0.0093(17)
C17 0.0593(16) 0.0522(16) 0.0615(17) 0.0000(13) -0.0179(14) 0.0017(13)
C67 0.0627(16) 0.0477(15) 0.0643(17) 0.0070(13) -0.0109(14) -0.0034(13)
C13 0.0640(17) 0.0679(18) 0.0601(17) -0.0041(14) -0.0134(14) -0.0085(15)
C29 0.0709(18) 0.0689(19) 0.0586(17) -0.0113(14) -0.0187(15) 0.0016(15)
C24 0.098(2) 0.069(2) 0.0608(18) -0.0119(16) -0.0029(17) 0.0123(18)
C11 0.0692(18) 0.078(2) 0.0576(17) -0.0106(15) -0.0196(15) -0.0018(16)
C25 0.089(2) 0.081(2) 0.0592(18) -0.0115(16) -0.0004(17) 0.0069(18)
C31 0.076(2) 0.073(2) 0.0510(16) -0.0107(15) -0.0112(15) 0.0039(16)
C74 0.0606(18) 0.097(2) 0.0647(18) -0.0218(18) -0.0032(15) 0.0056(17)
C37 0.076(2) 0.0501(16) 0.0681(19) -0.0145(15) -0.0069(17) 0.0081(15)
C30 0.083(2) 0.082(2) 0.0538(17) -0.0172(15) -0.0258(16) 0.0067(18)
C75 0.070(2) 0.110(3) 0.0603(18) -0.0181(19) 0.0013(15) -0.0037(18)
C57 0.087(2) 0.075(2) 0.075(2) -0.0222(17) -0.0073(18) 0.0023(17)
C35 0.099(2) 0.0634(19) 0.078(2) -0.0143(17) -0.036(2) -0.0073(18)
C16 0.0769(19) 0.0516(16) 0.0691(19) -0.0064(14) -0.0255(16) 0.0008(15)
C14 0.0701(19) 0.075(2) 0.0630(19) -0.0022(16) -0.0013(16) -0.0091(16)
C48 0.0706(19) 0.089(2) 0.072(2) -0.0213(17) -0.0073(16) -0.0036(17)
C10 0.078(2) 0.079(2) 0.0566(17) -0.0110(15) -0.0178(15) -0.0011(17)
C34 0.094(2) 0.0595(18) 0.0554(17) -0.0136(14) -0.0186(16) -0.0005(17)
C15 0.092(2) 0.071(2) 0.0581(18) -0.0070(16) -0.0110(17) -0.0011(18)
C36 0.079(2) 0.0529(17) 0.091(2) -0.0147(17) -0.0206(19) -0.0029(15)
C18 0.071(2) 0.083(2) 0.082(2) -0.0020(18) -0.0193(18) -0.0112(17)
C56 0.107(3) 0.082(2) 0.079(2) -0.0144(19) 0.009(2) 0.010(2)
C65 0.089(2) 0.092(2) 0.080(2) -0.0137(19) 0.0125(19) 0.015(2)
O4 0.155(2) 0.121(2) 0.0888(18) -0.0360(16) -0.0375(17) -0.0287(19)
C21 0.109(3) 0.073(2) 0.074(2) -0.0126(18) -0.031(2) 0.000(2)
C26 0.082(2) 0.116(3) 0.068(2) -0.005(2) -0.0067(18) -0.013(2)
C19 0.082(2) 0.093(3) 0.109(3) -0.003(2) -0.029(2) -0.022(2)
C27 0.080(2) 0.114(3) 0.0572(18) -0.0054(18) -0.0061(16) -0.020(2)
C20 0.099(3) 0.078(2) 0.112(3) -0.011(2) -0.045(2) -0.022(2)
C38 0.125(3) 0.108(3) 0.104(3) -0.033(2) 0.021(3) -0.043(3)
C80 0.291(10) 0.169(8) 0.477(16) 0.141(9) -0.272(11) -0.122(8)
N1 0.234(9) 0.186(10) 0.52(2) -0.001(9) -0.182(11) -0.011(8)
N2 0.234(8) 0.271(14) 0.366(14) 0.137(9) -0.163(9) -0.109(9)
C81 0.296(12) 0.209(15) 0.46(2) 0.118(13) -0.265(13) -0.112(13)
C78 0.271(9) 0.120(5) 0.485(13) 0.097(8) -0.252(9) -0.091(6)
C77 0.275(10) 0.118(6) 0.399(14) 0.079(7) -0.190(10) -0.091(7)
C39 0.209(5) 0.137(4) 0.096(3) -0.035(3) 0.045(3) -0.073(4)
C22 0.223(6) 0.170(5) 0.124(4) -0.062(4) -0.044(4) -0.068(5)
C66 0.105(3) 0.163(4) 0.180(5) 0.084(4) 0.074(3) 0.057(3)
C23 0.317(10) 0.394(13) 0.130(5) -0.130(7) 0.001(6) -0.171(10)
C79 0.299(9) 0.145(6) 0.458(13) 0.121(8) -0.262(9) -0.125(7)
C76 0.216(10) 0.105(7) 0.401(18) 0.061(9) -0.183(12) -0.039(8)
C83 0.295(17) 0.225(12) 0.355(19) 0.111(11) -0.226(16) -0.132(13)
C82 0.30(3) 0.146(11) 0.158(12) 0.054(9) -0.063(18) -0.078(17)
N3 0.279(19) 0.214(14) 0.199(12) 0.070(10) -0.056(13) -0.105(13)

loop_
_atom_type_symbol
_atom_type_description
_atom_type_scat_dispersion_real
_atom_type_scat_dispersion_imag
_atom_type_scat_source
C C 0.0033 0.0016 'International Tables Vol C Tables 4.2.6.8 and 6.1.1.4'
H H 0.0000 0.0000 'International Tables Vol C Tables 4.2.6.8 and 6.1.1.4'
N N 0.0061 0.0033 'International Tables Vol C Tables 4.2.6.8 and 6.1.1.4'
O O 0.0106 0.0060 'International Tables Vol C Tables 4.2.6.8 and 6.1.1.4'

loop_
_geom_angle_atom_site_label_1
_geom_angle_atom_site_label_2
_geom_angle_atom_site_label_3
_geom_angle
_geom_angle_site_symmetry_1
C4 O1 C8 118.41(18) .
C7 O2 C24 117.99(19) .
C4 C5 C40 120.7(2) .
C6 C5 C4 118.2(2) .
C6 C5 C40 121.1(2) .
C43 O7 C47 118.3(2) .
C70 O13 C74 118.0(2) .
O7 C43 C44 116.2(2) .
O7 C43 C42 124.2(2) .
C42 C43 C44 119.6(3) .
C7 C2 C1 121.2(2) .
C3 C2 C7 118.1(2) .
C3 C2 C1 120.8(2) .
O1 C4 C5 116.45(19) .
O1 C4 C3 123.8(2) .
C3 C4 C5 119.7(2) .
C46 O8 C48 118.3(2) .
O2 C7 C2 116.3(2) .
O2 C7 C6 123.7(2) .
C6 C7 C2 120.0(2) .
C66 O12 C64 117.7(2) .
C73 O14 C75 118.0(2) .
C55 O10 C57 118.9(2) .
C43 C44 C49 121.0(3) .
C45 C44 C43 118.2(2) .
C45 C44 C49 120.8(2) .
C70 C71 C1 121.5(2) .
C72 C71 C70 118.0(2) .
C72 C71 C1 120.5(2) .
C42 C41 C46 118.1(2) .
C42 C41 C40 120.5(2) .
C46 C41 C40 121.3(2) .
C61 O11 C65 118.6(2) .
C12 O3 C11 118.2(2) .
C73 C68 C67 121.3(2) .
C69 C68 C73 118.7(2) .
C69 C68 C67 120.0(3) .
C28 O5 C27 117.6(2) .
C55 C50 C49 120.2(2) .
C51 C50 C55 118.6(2) .
C51 C50 C49 121.2(2) .
C2 C3 C4 122.1(2) .
C2 C3 H3 119.0 .
C4 C3 H3 119.0 .
C44 C45 H45 119.0 .
C44 C45 C46 122.1(2) .
C46 C45 H45 119.0 .
C43 C42 C41 122.0(2) .
C43 C42 H42 119.0 .
C41 C42 H42 119.0 .
C61 C62 C67 121.5(2) .
C63 C62 C61 117.6(2) .
C63 C62 C67 120.9(2) .
C52 C53 C58 121.1(2) .
C54 C53 C52 118.3(2) .
C54 C53 C58 120.6(2) .
C64 C59 C60 117.4(2) .
C64 C59 C58 121.9(2) .
C60 C59 C58 120.7(2) .
O14 C73 C68 116.5(2) .
O14 C73 C72 123.7(3) .
C68 C73 C72 119.7(2) .
O8 C46 C41 116.5(2) .
O8 C46 C45 123.5(2) .
C45 C46 C41 120.0(3) .
O13 C70 C71 116.2(2) .
O13 C70 C69 123.1(2) .
C69 C70 C71 120.7(2) .
C5 C40 H40A 109.5 .
C5 C40 H40B 109.5 .
C41 C40 C5 110.87(18) .
C41 C40 H40A 109.5 .
C41 C40 H40B 109.5 .
H40A C40 H40B 108.1 .
O10 C55 C50 116.2(2) .
O10 C55 C54 123.9(2) .
C50 C55 C54 119.9(3) .
C71 C72 C73 121.8(3) .
C71 C72 H72 119.1 .
C73 C72 H72 119.1 .
C68 C69 H69 119.4 .
C70 C69 C68 121.1(3) .
C70 C69 H69 119.4 .
C53 C52 C51 120.2(3) .
O9 C52 C53 115.7(2) .
O9 C52 C51 124.1(2) .
O11 C61 C62 115.5(2) .
C60 C61 O11 123.7(2) .
C60 C61 C62 120.8(2) .
C5 C6 C7 121.9(2) .
C5 C6 H6 119.0 .
C7 C6 H6 119.0 .
C52 O9 C56 120.1(2) .
C62 C63 H63 119.1 .
C62 C63 C64 121.7(2) .
C64 C63 H63 119.1 .
O12 C64 C63 121.2(2) .
C59 C64 O12 117.9(2) .
C59 C64 C63 120.9(2) .
C50 C51 C52 121.4(2) .
C50 C51 H51 119.3 .
C52 C51 H51 119.3 .
C53 C54 C55 121.6(2) .
C53 C54 H54 119.2 .
C55 C54 H54 119.2 .
C2 C1 C71 113.17(19) .
C2 C1 H1A 108.9 .
C2 C1 H1B 108.9 .
C71 C1 H1A 108.9 .
C71 C1 H1B 108.9 .
H1A C1 H1B 107.8 .
O3 C12 C17 114.4(2) .
C13 C12 O3 124.8(3) .
C13 C12 C17 120.8(3) .
O5 C28 C33 114.3(2) .
O5 C28 C29 124.6(3) .
C29 C28 C33 121.0(2) .
C32 C33 C28 118.3(3) .
C32 C33 C34 119.5(3) .
C34 C33 C28 122.1(2) .
C59 C60 H60 119.2 .
C61 C60 C59 121.6(2) .
C61 C60 H60 119.2 .
C44 C49 C50 112.07(19) .
C44 C49 H49A 109.2 .
C44 C49 H49B 109.2 .
C50 C49 H49A 109.2 .
C50 C49 H49B 109.2 .
H49A C49 H49B 107.9 .
O7 C47 H47A 109.5 .
O7 C47 H47B 109.5 .
O7 C47 H47C 109.5 .
H47A C47 H47B 109.5 .
H47A C47 H47C 109.5 .
H47B C47 H47C 109.5 .
C53 C58 H58A 109.1 .
C53 C58 H58B 109.1 .
C59 C58 C53 112.5(2) .
C59 C58 H58A 109.1 .
C59 C58 H58B 109.1 .
H58A C58 H58B 107.8 .
C33 C32 C37 118.2(3) .
C31 C32 C33 119.4(3) .
C31 C32 C37 122.3(3) .
C37 O6 C38 118.6(3) .
O1 C8 H8A 109.9 .
O1 C8 H8B 109.9 .
O1 C8 C9 109.0(2) .
H8A C8 H8B 108.3 .
C9 C8 H8A 109.9 .
C9 C8 H8B 109.9 .
C8 C9 H9A 108.8 .
C8 C9 H9B 108.8 .
H9A C9 H9B 107.7 .
C10 C9 C8 113.8(3) .
C10 C9 H9A 108.8 .
C10 C9 H9B 108.8 .
C16 C17 C12 118.3(2) .
C16 C17 C18 120.0(3) .
C18 C17 C12 121.8(3) .
C68 C67 H67A 109.5 .
C68 C67 H67B 109.5 .
C62 C67 C68 110.73(19) .
C62 C67 H67A 109.5 .
C62 C67 H67B 109.5 .
H67A C67 H67B 108.1 .
C12 C13 H13 119.9 .
C12 C13 C14 120.2(3) .
C14 C13 H13 119.9 .
C28 C29 H29 120.3 .
C28 C29 C30 119.4(3) .
C30 C29 H29 120.3 .
O2 C24 H24A 110.1 .
O2 C24 H24B 110.1 .
O2 C24 C25 108.1(2) .
H24A C24 H24B 108.4 .
C25 C24 H24A 110.1 .
C25 C24 H24B 110.1 .
O3 C11 H11A 110.2 .
O3 C11 H11B 110.2 .
O3 C11 C10 107.6(2) .
H11A C11 H11B 108.5 .
C10 C11 H11A 110.2 .
C10 C11 H11B 110.2 .
C24 C25 H25A 108.9 .
C24 C25 H25B 108.9 .
H25A C25 H25B 107.7 .
C26 C25 C24 113.4(3) .
C26 C25 H25A 108.9 .
C26 C25 H25B 108.9 .
C32 C31 H31 119.8 .
C30 C31 C32 120.3(3) .
C30 C31 H31 119.8 .
O13 C74 H74A 109.5 .
O13 C74 H74B 109.5 .
O13 C74 H74C 109.5 .
H74A C74 H74B 109.5 .
H74A C74 H74C 109.5 .
H74B C74 H74C 109.5 .
O6 C37 C32 113.8(3) .
C36 C37 C32 120.9(3) .
C36 C37 O6 125.3(3) .
C29 C30 H30 119.3 .
C31 C30 C29 121.4(3) .
C31 C30 H30 119.3 .
O14 C75 H75A 109.5 .
O14 C75 H75B 109.5 .
O14 C75 H75C 109.5 .
H75A C75 H75B 109.5 .
H75A C75 H75C 109.5 .
H75B C75 H75C 109.5 .
O10 C57 H57A 109.5 .
O10 C57 H57B 109.5 .
O10 C57 H57C 109.5 .
H57A C57 H57B 109.5 .
H57A C57 H57C 109.5 .
H57B C57 H57C 109.5 .
C34 C35 H35 119.1 .
C34 C35 C36 121.7(3) .
C36 C35 H35 119.1 .
C17 C16 C21 117.1(3) .
C15 C16 C17 120.3(3) .
C15 C16 C21 122.6(3) .
C13 C14 H14 119.6 .
C15 C14 C13 120.8(3) .
C15 C14 H14 119.6 .
O8 C48 H48A 109.5 .
O8 C48 H48B 109.5 .
O8 C48 H48C 109.5 .
H48A C48 H48B 109.5 .
H48A C48 H48C 109.5 .
H48B C48 H48C 109.5 .
C9 C10 C11 114.3(3) .
C9 C10 H10A 108.7 .
C9 C10 H10B 108.7 .
C11 C10 H10A 108.7 .
C11 C10 H10B 108.7 .
H10A C10 H10B 107.6 .
C33 C34 H34 120.1 .
C35 C34 C33 119.9(3) .
C35 C34 H34 120.1 .
C16 C15 H15 120.1 .
C14 C15 C16 119.8(3) .
C14 C15 H15 120.1 .
C37 C36 C35 119.7(3) .
C37 C36 H36 120.1 .
C35 C36 H36 120.1 .
C17 C18 H18 119.8 .
C19 C18 C17 120.3(3) .
C19 C18 H18 119.8 .
O9 C56 H56A 109.5 .
O9 C56 H56B 109.5 .
O9 C56 H56C 109.5 .
H56A C56 H56B 109.5 .
H56A C56 H56C 109.5 .
H56B C56 H56C 109.5 .
O11 C65 H65A 109.5 .
O11 C65 H65B 109.5 .
O11 C65 H65C 109.5 .
H65A C65 H65B 109.5 .
H65A C65 H65C 109.5 .
H65B C65 H65C 109.5 .
C21 O4 C22 117.9(3) .
O4 C21 C16 113.8(3) .
O4 C21 C20 125.2(4) .
C20 C21 C16 121.0(3) .
C25 C26 H26A 108.8 .
C25 C26 H26B 108.8 .
C25 C26 C27 113.6(3) .
H26A C26 H26B 107.7 .
C27 C26 H26A 108.8 .
C27 C26 H26B 108.8 .
C18 C19 H19 119.3 .
C18 C19 C20 121.5(3) .
C20 C19 H19 119.3 .
O5 C27 C26 108.0(3) .
O5 C27 H27A 110.1 .
O5 C27 H27B 110.1 .
C26 C27 H27A 110.1 .
C26 C27 H27B 110.1 .
H27A C27 H27B 108.4 .
C21 C20 C19 120.1(4) .
C21 C20 H20 119.9 .
C19 C20 H20 119.9 .
O6 C38 H38A 110.3 .
O6 C38 H38B 110.3 .
O6 C38 C39 107.0(4) .
H38A C38 H38B 108.6 .
C39 C38 H38A 110.3 .
C39 C38 H38B 110.3 .
H80A C80 H80B 107.6 .
C81 C80 H80A 108.7 .
C81 C80 H80B 108.7 .
C79 C80 H80A 108.7 .
C79 C80 H80B 108.7 .
C79 C80 C81 114.2(8) .
N2 C81 C80 176(2) .
H78A C78 H78B 107.7 .
C77 C78 H78A 108.8 .
C77 C78 H78B 108.8 .
C77 C78 C79 113.8(7) .
C79 C78 H78A 108.8 .
C79 C78 H78B 108.8 .
C78 C77 H77A 107.0 .
C78 C77 H77B 107.0 .
H77A C77 H77B 106.7 .
C76 C77 C78 121.3(8) .
C76 C77 H77A 107.0 .
C76 C77 H77B 107.0 .
C38 C39 H39A 109.5 .
C38 C39 H39B 109.5 .
C38 C39 H39C 109.5 .
H39A C39 H39B 109.5 .
H39A C39 H39C 109.5 .
H39B C39 H39C 109.5 .
O4 C22 H22A 109.8 .
O4 C22 H22B 109.8 .
H22A C22 H22B 108.2 .
C23 C22 O4 109.5(5) .
C23 C22 H22A 109.8 .
C23 C22 H22B 109.8 .
O12 C66 H66A 109.5 .
O12 C66 H66B 109.5 .
O12 C66 H66C 109.5 .
H66A C66 H66B 109.5 .
H66A C66 H66C 109.5 .
H66B C66 H66C 109.5 .
C22 C23 H23A 109.5 .
C22 C23 H23B 109.5 .
C22 C23 H23C 109.5 .
H23A C23 H23B 109.5 .
H23A C23 H23C 109.5 .
H23B C23 H23C 109.5 .
C80 C79 C78 110.2(7) .
C80 C79 H79A 109.6 .
C80 C79 H79B 109.6 .
C78 C79 H79A 109.6 .
C78 C79 H79B 109.6 .
H79A C79 H79B 108.1 .
N1 C76 C77 175.3(17) .
C82 C83 C82 180.0 2_476
N3 C82 C83 171(2) .

loop_
_geom_bond_atom_site_label_1
_geom_bond_atom_site_label_2
_geom_bond_distance
_geom_bond_site_symmetry_2
O1 C4 1.376(3) .
O1 C8 1.404(3) .
O2 C7 1.379(3) .
O2 C24 1.422(3) .
C5 C4 1.396(3) .
C5 C40 1.520(3) .
C5 C6 1.384(3) .
O7 C43 1.373(3) .
O7 C47 1.418(3) .
O13 C70 1.377(3) .
O13 C74 1.402(3) .
C43 C44 1.399(3) .
C43 C42 1.388(3) .
C2 C7 1.392(3) .
C2 C3 1.386(3) .
C2 C1 1.516(3) .
C4 C3 1.390(3) .
O8 C46 1.379(3) .
O8 C48 1.409(3) .
C7 C6 1.391(3) .
O12 C64 1.390(3) .
O12 C66 1.318(4) .
O14 C73 1.369(3) .
O14 C75 1.416(4) .
O10 C55 1.370(3) .
O10 C57 1.410(3) .
C44 C45 1.382(4) .
C44 C49 1.511(3) .
C71 C70 1.394(4) .
C71 C72 1.384(3) .
C71 C1 1.520(3) .
C41 C42 1.389(3) .
C41 C46 1.390(3) .
C41 C40 1.517(3) .
O11 C61 1.383(3) .
O11 C65 1.420(3) .
O3 C12 1.368(3) .
O3 C11 1.414(3) .
C68 C73 1.392(4) .
C68 C69 1.387(3) .
C68 C67 1.522(4) .
O5 C28 1.365(3) .
O5 C27 1.422(4) .
C50 C55 1.393(3) .
C50 C51 1.379(4) .
C50 C49 1.521(3) .
C3 H3 0.9300 .
C45 H45 0.9300 .
C45 C46 1.385(3) .
C42 H42 0.9300 .
C62 C61 1.401(3) .
C62 C63 1.379(3) .
C62 C67 1.516(4) .
C53 C52 1.390(3) .
C53 C54 1.383(4) .
C53 C58 1.514(3) .
C59 C64 1.389(3) .
C59 C60 1.397(3) .
C59 C58 1.508(3) .
C73 C72 1.395(4) .
C70 C69 1.386(4) .
C40 H40A 0.9700 .
C40 H40B 0.9700 .
C55 C54 1.393(3) .
C72 H72 0.9300 .
C69 H69 0.9300 .
C52 O9 1.381(3) .
C52 C51 1.395(4) .
C61 C60 1.381(4) .
C6 H6 0.9300 .
O9 C56 1.394(3) .
C63 H63 0.9300 .
C63 C64 1.391(4) .
C51 H51 0.9300 .
C54 H54 0.9300 .
C1 H1A 0.9700 .
C1 H1B 0.9700 .
C12 C17 1.419(4) .
C12 C13 1.365(4) .
C28 C33 1.426(4) .
C28 C29 1.368(4) .
C33 C32 1.410(3) .
C33 C34 1.417(4) .
C60 H60 0.9300 .
C49 H49A 0.9700 .
C49 H49B 0.9700 .
C47 H47A 0.9600 .
C47 H47B 0.9600 .
C47 H47C 0.9600 .
C58 H58A 0.9700 .
C58 H58B 0.9700 .
C32 C31 1.409(4) .
C32 C37 1.424(4) .
O6 C37 1.368(3) .
O6 C38 1.425(4) .
C8 H8A 0.9700 .
C8 H8B 0.9700 .
C8 C9 1.515(3) .
C9 H9A 0.9700 .
C9 H9B 0.9700 .
C9 C10 1.492(4) .
C17 C16 1.410(4) .
C17 C18 1.412(4) .
C67 H67A 0.9700 .
C67 H67B 0.9700 .
C13 H13 0.9300 .
C13 C14 1.399(4) .
C29 H29 0.9300 .
C29 C30 1.398(4) .
C24 H24A 0.9700 .
C24 H24B 0.9700 .
C24 C25 1.526(4) .
C11 H11A 0.9700 .
C11 H11B 0.9700 .
C11 C10 1.519(3) .
C25 H25A 0.9700 .
C25 H25B 0.9700 .
C25 C26 1.491(4) .
C31 H31 0.9300 .
C31 C30 1.361(4) .
C74 H74A 0.9600 .
C74 H74B 0.9600 .
C74 H74C 0.9600 .
C37 C36 1.361(4) .
C30 H30 0.9300 .
C75 H75A 0.9600 .
C75 H75B 0.9600 .
C75 H75C 0.9600 .
C57 H57A 0.9600 .
C57 H57B 0.9600 .
C57 H57C 0.9600 .
C35 H35 0.9300 .
C35 C34 1.349(4) .
C35 C36 1.397(4) .
C16 C15 1.401(4) .
C16 C21 1.441(4) .
C14 H14 0.9300 .
C14 C15 1.374(4) .
C48 H48A 0.9600 .
C48 H48B 0.9600 .
C48 H48C 0.9600 .
C10 H10A 0.9700 .
C10 H10B 0.9700 .
C34 H34 0.9300 .
C15 H15 0.9300 .
C36 H36 0.9300 .
C18 H18 0.9300 .
C18 C19 1.352(5) .
C56 H56A 0.9600 .
C56 H56B 0.9600 .
C56 H56C 0.9600 .
C65 H65A 0.9600 .
C65 H65B 0.9600 .
C65 H65C 0.9600 .
O4 C21 1.354(4) .
O4 C22 1.455(5) .
C21 C20 1.363(5) .
C26 H26A 0.9700 .
C26 H26B 0.9700 .
C26 C27 1.517(4) .
C19 H19 0.9300 .
C19 C20 1.382(5) .
C27 H27A 0.9700 .
C27 H27B 0.9700 .
C20 H20 0.9300 .
C38 H38A 0.9700 .
C38 H38B 0.9700 .
C38 C39 1.503(5) .
C80 H80A 0.9700 .
C80 H80B 0.9700 .
C80 C81 1.501(15) .
C80 C79 1.466(11) .
N1 C76 1.07(2) .
N2 C81 1.07(2) .
C78 H78A 0.9700 .
C78 H78B 0.9700 .
C78 C77 1.467(13) .
C78 C79 1.479(13) .
C77 H77A 0.9700 .
C77 H77B 0.9700 .
C77 C76 1.409(16) .
C39 H39A 0.9600 .
C39 H39B 0.9600 .
C39 H39C 0.9600 .
C22 H22A 0.9700 .
C22 H22B 0.9700 .
C22 C23 1.385(6) .
C66 H66A 0.9600 .
C66 H66B 0.9600 .
C66 H66C 0.9600 .
C23 H23A 0.9600 .
C23 H23B 0.9600 .
C23 H23C 0.9600 .
C79 H79A 0.9700 .
C79 H79B 0.9700 .
C83 C82 1.42(3) 2_476
C83 C82 1.42(3) .
C82 N3 1.20(2) .
